data_4323658
loop_
_publ_author_name
'Achim M\"uller'
'Roberta Sessoli'
'Erich Krickemeyer'
'Hartmut B\"ogge'
'Jochen Meyer'
'Dante Gatteschi'
'Luca Pardi'
'J\"org Westphal'
'Kai Hovemeier'
'Ralf Rohlfing'
'Joachim D\"oring'
'Frank Hellweg'
'Christian Beugholt'
'Marc Schmidtmann'

_publ_section_title
;
 Polyoxovanadates: High-Nuclearity Spin Clusters with Interesting
 Host-Guest Systems and Different Electron Populations. Synthesis, Spin
 Organization, Magnetochemistry, and Spectroscopic Studies
;
_journal_name_full 'Inorganic Chemistry'
_journal_page_first 5239
_journal_page_last 5250
_journal_paper_doi 10.1021/ic9703641
_journal_volume 36
_journal_year 1997
_chemical_formula_sum 'Br Cs9 H26 O54 V18'
_chemical_formula_weight 3083.23
_chemical_name_systematic
; 
 ? 
;
_space_group_IT_number 15
_symmetry_cell_setting monoclinic
_symmetry_space_group_name_Hall '-C 2yc'
_symmetry_space_group_name_H-M 'C 1 2/c 1'
_atom_sites_solution_hydrogens geom
_atom_sites_solution_primary direct
_atom_sites_solution_secondary difmap
_audit_creation_method SHELXL
_cell_angle_alpha 90.00
_cell_angle_beta 111.538(15)
_cell_angle_gamma 90.00
_cell_formula_units_Z 4
_cell_length_a 22.376(5)
_cell_length_b 12.968(3)
_cell_length_c 23.333(5)
_cell_measurement_reflns_used 19
_cell_measurement_temperature 294(2)
_cell_measurement_theta_max 20
_cell_measurement_theta_min 10
_cell_volume 6298(3)
_computing_structure_refinement 'SHELXL-93 (Sheldrick, 1993)'
_computing_structure_solution 'SHELXS-86 (Sheldrick, 1990)'
_diffrn_ambient_temperature 294(2)
_diffrn_radiation_monochromator graphite
_diffrn_radiation_source 'fine-focus sealed tube'
_diffrn_radiation_type MoK\a
_diffrn_radiation_wavelength 0.71073
_diffrn_reflns_av_R_equivalents 0.0155
_diffrn_reflns_av_sigmaI/netI 0.0445
_diffrn_reflns_limit_h_max 24
_diffrn_reflns_limit_h_min -26
_diffrn_reflns_limit_k_max 15
_diffrn_reflns_limit_k_min 0
_diffrn_reflns_limit_l_max 27
_diffrn_reflns_limit_l_min 0
_diffrn_reflns_number 5425
_diffrn_reflns_theta_max 25.00
_diffrn_reflns_theta_min 2.16
_diffrn_standards_decay_% 0
_diffrn_standards_interval_count 100
_diffrn_standards_number 3
_exptl_absorpt_coefficient_mu 8.396
_exptl_absorpt_correction_T_max 0.151
_exptl_absorpt_correction_T_min 0.070
_exptl_absorpt_correction_type semi_empirical
_exptl_crystal_density_diffrn 3.252
_exptl_crystal_F_000 5608
_exptl_crystal_size_max 0.25
_exptl_crystal_size_mid 0.15
_exptl_crystal_size_min 0.10
_refine_diff_density_max 2.781
_refine_diff_density_min -1.951
_refine_diff_density_rms 0.322
_refine_ls_extinction_method none
_refine_ls_goodness_of_fit_all 1.502
_refine_ls_goodness_of_fit_obs 1.618
_refine_ls_matrix_type full
_refine_ls_number_parameters 350
_refine_ls_number_reflns 5415
_refine_ls_number_restraints 0
_refine_ls_restrained_S_all 1.550
_refine_ls_restrained_S_obs 1.618
_refine_ls_R_factor_all 0.1131
_refine_ls_R_factor_obs 0.0831
_refine_ls_shift/esd_max 0.154
_refine_ls_shift/esd_mean 0.008
_refine_ls_structure_factor_coef Fsqd
_refine_ls_weighting_details 'w=1/[\s^2^(Fo^2^)+(0.1000P)^2^+0.0000P] where P=(Fo^2^+2Fc^2^)/3'
_refine_ls_weighting_scheme calc
_refine_ls_wR_factor_all 0.2374
_refine_ls_wR_factor_obs 0.2083
_reflns_number_observed 3889
_reflns_number_total 5425
_reflns_observed_criterion >2sigma(I)
_cod_data_source_file ic9703641_11.cif
_cod_data_source_block csv18_5b
_cod_depositor_comments
;
The following automatic conversions were performed:

'_refine_ls_weighting_scheme' value 'calc
w=1/[\s^2^(Fo^2^)+(0.1000P)^2^+0.0000P] where P=(Fo^2^+2Fc^2^)/3' was
changed to 'calc'. New tag '_refine_ls_weighting_details' was
created. The value of the new tag was set to
'w=1/[\s^2^(Fo^2^)+(0.1000P)^2^+0.0000P] where P=(Fo^2^+2Fc^2^)/3'.

Automatic conversion script
Id: cif_fix_values 3143 2015-03-26 13:38:13Z robertas 
;
_cod_original_cell_volume 6298.2(22)
_cod_original_formula_sum 'H26 Br Cs9 O54 V18'
_cod_database_code 4323658

loop_
_symmetry_equiv_pos_as_xyz
'x, y, z'
'x, -y, z+1/2'
'x+1/2, y+1/2, z'
'x+1/2, -y+1/2, z+1/2'
'-x, -y, -z'
'-x, y, -z-1/2'
'-x+1/2, -y+1/2, -z'
'-x+1/2, y+1/2, -z-1/2'

loop_
_atom_site_aniso_label
_atom_site_aniso_U_11
_atom_site_aniso_U_22
_atom_site_aniso_U_33
_atom_site_aniso_U_23
_atom_site_aniso_U_13
_atom_site_aniso_U_12
Cs1 0.0496(7) 0.0509(8) 0.0855(11) -0.0023(7) 0.0270(7) -0.0004(6)
Cs2 0.0735(9) 0.0669(8) 0.0335(6) 0.0021(6) 0.0274(6) -0.0155(7)
Cs3 0.0410(7) 0.0928(11) 0.0442(7) 0.0023(7) 0.0150(6) -0.0106(6)
Cs4 0.0446(11) 0.176(3) 0.081(2) 0.068(2) 0.0119(11) 0.0241(14)
Cs5 0.0482(7) 0.0777(9) 0.0615(9) -0.0014(7) 0.0246(7) 0.0292(6)
Br 0.0342(12) 0.0470(14) 0.0345(13) 0.000 0.0138(10) 0.000
V1 0.0161(12) 0.0397(15) 0.0300(14) 0.0010(12) 0.0099(11) 0.0008(10)
V2 0.0188(11) 0.0315(14) 0.0241(13) 0.0000(11) 0.0090(10) 0.0037(10)
V3 0.0141(11) 0.0365(14) 0.0198(13) -0.0002(10) 0.0050(10) -0.0036(10)
V4 0.0195(11) 0.0278(13) 0.0239(13) 0.0020(10) 0.0107(10) -0.0017(9)
V5 0.0194(12) 0.0350(14) 0.0192(13) -0.0007(10) 0.0087(10) 0.0032(10)
V6 0.0269(13) 0.0299(14) 0.0309(14) 0.0034(11) 0.0105(12) 0.0015(10)
V7 0.0214(12) 0.0352(14) 0.0161(12) 0.0023(10) 0.0055(10) 0.0002(10)
V8 0.0212(12) 0.0328(14) 0.0162(12) -0.0021(10) 0.0057(10) -0.0017(10)
V9 0.0264(13) 0.0311(14) 0.0302(14) -0.0020(11) 0.0114(11) -0.0014(10)
O1 0.015(5) 0.067(8) 0.053(8) -0.002(6) 0.022(5) 0.002(5)
O2 0.028(6) 0.063(8) 0.040(7) 0.002(6) 0.006(5) 0.013(5)
O3 0.024(5) 0.053(7) 0.023(6) 0.001(5) 0.000(5) -0.003(5)
O4 0.030(6) 0.038(6) 0.049(7) -0.002(5) 0.025(6) -0.011(5)
O5 0.032(6) 0.054(7) 0.026(6) -0.010(5) 0.019(5) -0.002(5)
O6 0.056(7) 0.024(6) 0.042(7) 0.012(5) 0.016(6) 0.001(5)
O7 0.032(6) 0.056(7) 0.019(5) 0.007(5) 0.002(5) 0.001(5)
O8 0.046(6) 0.036(6) 0.028(6) -0.015(5) 0.010(5) -0.010(5)
O9 0.052(7) 0.031(6) 0.042(7) -0.004(5) 0.025(6) -0.002(5)
O10 0.019(5) 0.036(6) 0.028(6) 0.000(5) 0.007(4) -0.004(4)
O11 0.019(5) 0.045(6) 0.020(5) -0.004(5) 0.005(4) 0.000(4)
O12 0.024(5) 0.038(6) 0.022(5) -0.004(4) 0.016(4) 0.003(4)
O13 0.021(5) 0.041(6) 0.018(5) 0.005(4) 0.009(4) 0.016(4)
O14 0.025(5) 0.033(6) 0.027(6) -0.003(4) 0.010(5) -0.003(4)
O15 0.019(5) 0.040(6) 0.022(5) 0.000(5) 0.008(4) 0.002(4)
O16 0.022(5) 0.023(5) 0.021(5) 0.010(4) 0.007(4) 0.005(4)
O17 0.034(5) 0.020(5) 0.024(5) 0.007(4) 0.012(5) -0.007(4)
O18 0.021(5) 0.030(5) 0.024(5) 0.003(4) 0.006(4) -0.002(4)
O19 0.022(5) 0.025(5) 0.025(5) -0.010(4) 0.009(4) -0.007(4)
O20 0.023(5) 0.021(5) 0.022(5) 0.001(4) 0.011(4) 0.000(4)
O21 0.016(5) 0.043(6) 0.024(6) 0.005(5) 0.002(4) 0.003(4)

loop_
_atom_site_label
_atom_site_type_symbol
_atom_site_fract_x
_atom_site_fract_y
_atom_site_fract_z
_atom_site_U_iso_or_equiv
_atom_site_thermal_displace_type
_atom_site_occupancy
_atom_site_calc_flag
_atom_site_refinement_flags
_atom_site_disorder_group
Cs1 Cs 0.10583(6) 0.83446(10) 0.24721(7) 0.0614(4) Uani 1 d . .
Cs2 Cs 0.01843(7) 0.69125(10) 0.04574(5) 0.0558(4) Uani 1 d . .
Cs3 Cs 0.19616(6) 0.43807(12) 0.09492(6) 0.0595(4) Uani 1 d . .
Cs4 Cs 0.2500 0.2500 0.5000 0.1037(11) Uani 1 d S .
Cs5 Cs 0.22125(6) 0.07577(11) 0.18156(7) 0.0612(4) Uani 1 d . .
Br Br 0.0000 0.3320(2) 0.2500 0.0382(6) Uani 1 d S .
V1 V 0.17050(11) 0.3312(2) 0.24592(12) 0.0282(6) Uani 1 d . .
V2 V 0.13374(11) 0.1453(2) 0.29330(11) 0.0245(6) Uani 1 d . .
V3 V 0.15942(11) 0.4076(2) 0.35899(11) 0.0238(6) Uani 1 d . .
V4 V 0.09781(11) 0.5175(2) 0.20230(11) 0.0230(5) Uani 1 d . .
V5 V 0.07187(11) 0.2569(2) 0.13741(11) 0.0241(6) Uani 1 d . .
V6 V 0.02114(12) 0.0632(2) 0.31715(13) 0.0293(6) Uani 1 d . .
V7 V 0.06941(11) 0.2193(2) 0.41011(11) 0.0246(6) Uani 1 d . .
V8 V 0.05873(11) 0.4449(2) 0.41231(11) 0.0237(5) Uani 1 d . .
V9 V 0.03186(12) 0.6005(2) 0.31610(13) 0.0289(6) Uani 1 d . .
O1 O 0.2419(5) 0.3304(9) 0.2427(6) 0.043(3) Uani 1 d . .
O2 O 0.1912(5) 0.0619(10) 0.3082(6) 0.046(3) Uani 1 d . .
O3 O 0.2307(5) 0.4400(9) 0.4052(5) 0.036(3) Uani 1 d . .
O4 O 0.1405(5) 0.6005(8) 0.1823(5) 0.036(3) Uani 1 d . .
O5 O 0.1056(5) 0.2250(9) 0.0901(5) 0.035(3) Uani 1 d . .
O6 O 0.0297(6) -0.0512(8) 0.3450(5) 0.041(3) Uani 1 d . .
O7 O 0.1003(5) 0.1743(9) 0.4797(5) 0.037(3) Uani 1 d . .
O8 O 0.0809(5) 0.4902(8) 0.4819(5) 0.038(3) Uani 1 d . .
O9 O 0.0434(5) 0.7167(8) 0.3426(5) 0.039(3) Uani 1 d . .
O10 O 0.1725(4) 0.2771(8) 0.3248(5) 0.028(2) Uani 1 d . .
O11 O 0.1541(4) 0.4576(8) 0.2791(4) 0.028(2) Uani 1 d . .
O12 O 0.1115(4) 0.3884(8) 0.1709(4) 0.026(2) Uani 1 d . .
O13 O 0.1273(4) 0.2040(8) 0.2153(4) 0.026(2) Uani 1 d . .
O14 O 0.0574(4) 0.0661(7) 0.2532(5) 0.028(2) Uani 1 d . .
O15 O 0.1006(4) 0.1394(8) 0.3588(4) 0.027(2) Uani 1 d . .
O16 O 0.1185(4) 0.3349(7) 0.4069(4) 0.023(2) Uani 1 d . .
O17 O 0.1016(5) 0.5174(7) 0.3654(5) 0.026(2) Uani 1 d . .
O18 O 0.0558(4) 0.5977(7) 0.2470(5) 0.026(2) Uani 1 d . .
O19 O 0.0102(4) 0.1501(7) 0.1329(4) 0.024(2) Uani 1 d . .
O20 O 0.0073(4) 0.3233(7) 0.4101(4) 0.021(2) Uani 1 d . .
O21 O -0.0123(4) 0.5249(8) 0.3596(5) 0.029(2) Uani 1 d . .
O22A O 0.1966(9) 0.2922(15) 0.6071(9) 0.040(5) Uiso 0.70 d P .
O22B O 0.1861(18) 0.7428(32) 0.1135(18) 0.030(9) Uiso 0.30 d P .
O23 O 0.3031(10) 0.5058(16) 0.0440(11) 0.115(7) Uiso 1 d . .
O24 O 0.1199(10) -0.1140(15) 0.1228(10) 0.104(6) Uiso 1 d . .
O25 O -0.0961(17) 0.8671(25) 0.0379(17) 0.207(14) Uiso 1 d . .
O26 O 0.3021(24) 1.2205(43) 0.1321(28) 0.238(23) Uiso 0.75 d P .
O27 O 0.0444(26) 1.0287(49) 0.0417(29) 0.176(23) Uiso 0.50 d P .
O28 O 0.1834(22) 0.3310(34) -0.0222(22) 0.199(18) Uiso 0.75 d P .

loop_
_atom_type_symbol
_atom_type_description
_atom_type_scat_dispersion_real
_atom_type_scat_dispersion_imag
_atom_type_scat_source
H H 0.0000 0.0000 'International Tables Vol C Tables 4.2.6.8 and 6.1.1.4'
O O 0.0106 0.0060 'International Tables Vol C Tables 4.2.6.8 and 6.1.1.4'
Br Br -0.2901 2.4595 'International Tables Vol C Tables 4.2.6.8 and 6.1.1.4'
V V 0.3005 0.5294 'International Tables Vol C Tables 4.2.6.8 and 6.1.1.4'
Cs Cs -0.3680 2.1192 'International Tables Vol C Tables 4.2.6.8 and 6.1.1.4'

loop_
_geom_angle_atom_site_label_1
_geom_angle_atom_site_label_2
_geom_angle_atom_site_label_3
_geom_angle
_geom_angle_site_symmetry_1
_geom_angle_site_symmetry_3
_geom_angle_publ_flag
O24 Cs1 O14 89.5(4) 1_565 1_565 ?
O24 Cs1 O18 110.7(4) 1_565 . ?
O14 Cs1 O18 139.3(2) 1_565 . ?
O24 Cs1 O1 67.5(4) 1_565 8_556 ?
O14 Cs1 O1 111.4(3) 1_565 8_556 ?
O18 Cs1 O1 109.1(3) . 8_556 ?
O24 Cs1 O6 71.5(4) 1_565 6_566 ?
O14 Cs1 O6 51.3(2) 1_565 6_566 ?
O18 Cs1 O6 100.7(2) . 6_566 ?
O1 Cs1 O6 135.5(3) 8_556 6_566 ?
O24 Cs1 O26 132.3(11) 1_565 8_546 ?
O14 Cs1 O26 121.0(10) 1_565 8_546 ?
O18 Cs1 O26 71.0(10) . 8_546 ?
O1 Cs1 O26 67.4(10) 8_556 8_546 ?
O6 Cs1 O26 156.1(10) 6_566 8_546 ?
O24 Cs1 O9 156.5(4) 1_565 . ?
O14 Cs1 O9 99.6(2) 1_565 . ?
O18 Cs1 O9 49.8(2) . . ?
O1 Cs1 O9 127.1(3) 8_556 . ?
O6 Cs1 O9 97.3(3) 6_566 . ?
O26 Cs1 O9 59.9(10) 8_546 . ?
O24 Cs1 O2 88.4(4) 1_565 1_565 ?
O14 Cs1 O2 48.7(2) 1_565 1_565 ?
O18 Cs1 O2 157.4(3) . 1_565 ?
O1 Cs1 O2 66.1(3) 8_556 1_565 ?
O6 Cs1 O2 96.8(3) 6_566 1_565 ?
O26 Cs1 O2 87.3(10) 8_546 1_565 ?
O9 Cs1 O2 113.9(3) . 1_565 ?
O24 Cs1 O9 86.4(4) 1_565 6_556 ?
O14 Cs1 O9 99.7(2) 1_565 6_556 ?
O18 Cs1 O9 49.5(2) . 6_556 ?
O1 Cs1 O9 138.4(3) 8_556 6_556 ?
O6 Cs1 O9 51.8(3) 6_566 6_556 ?
O26 Cs1 O9 118.9(10) 8_546 6_556 ?
O9 Cs1 O9 70.8(3) . 6_556 ?
O2 Cs1 O9 148.0(2) 1_565 6_556 ?
O24 Cs1 O4 71.1(4) 1_565 . ?
O14 Cs1 O4 159.0(3) 1_565 . ?
O18 Cs1 O4 48.3(2) . . ?
O1 Cs1 O4 69.1(3) 8_556 . ?
O6 Cs1 O4 112.7(3) 6_566 . ?
O26 Cs1 O4 79.1(10) 8_546 . ?
O9 Cs1 O4 95.8(2) . . ?
O2 Cs1 O4 135.1(2) 1_565 . ?
O9 Cs1 O4 72.1(2) 6_556 . ?
O24 Cs1 O6 137.1(4) 1_565 1_565 ?
O14 Cs1 O6 49.3(2) 1_565 1_565 ?
O18 Cs1 O6 98.4(2) . 1_565 ?
O1 Cs1 O6 131.8(3) 8_556 1_565 ?
O6 Cs1 O6 72.5(3) 6_566 1_565 ?
O26 Cs1 O6 86.2(10) 8_546 1_565 ?
O9 Cs1 O6 51.0(2) . 1_565 ?
O2 Cs1 O6 73.3(3) 1_565 1_565 ?
O9 Cs1 O6 89.4(3) 6_556 1_565 ?
O4 Cs1 O6 146.4(2) . 1_565 ?
O24 Cs1 V6 77.9(4) 1_565 6_566 ?
O14 Cs1 V6 28.2(2) 1_565 6_566 ?
O18 Cs1 V6 120.0(2) . 6_566 ?
O1 Cs1 V6 127.3(2) 8_556 6_566 ?
O6 Cs1 V6 23.1(2) 6_566 6_566 ?
O26 Cs1 V6 144.9(10) 8_546 6_566 ?
O9 Cs1 V6 100.0(2) . 6_566 ?
O2 Cs1 V6 74.7(2) 1_565 6_566 ?
O9 Cs1 V6 73.4(2) 6_556 6_566 ?
O4 Cs1 V6 134.4(2) . 6_566 ?
O6 Cs1 V6 60.0(2) 1_565 6_566 ?
O20 Cs2 O21 132.4(2) 2_564 6_556 ?
O20 Cs2 O7 53.3(2) 2_564 2_564 ?
O21 Cs2 O7 150.7(3) 6_556 2_564 ?
O20 Cs2 O8 87.5(3) 2_564 6_556 ?
O21 Cs2 O8 53.0(3) 6_556 6_556 ?
O7 Cs2 O8 140.4(3) 2_564 6_556 ?
O20 Cs2 O25 102.2(6) 2_564 . ?
O21 Cs2 O25 105.9(6) 6_556 . ?
O7 Cs2 O25 99.1(6) 2_564 . ?
O8 Cs2 O25 94.5(6) 6_556 . ?
O20 Cs2 O8 52.5(2) 2_564 2_564 ?
O21 Cs2 O8 87.9(3) 6_556 2_564 ?
O7 Cs2 O8 76.7(3) 2_564 2_564 ?
O8 Cs2 O8 73.8(3) 6_556 2_564 ?
O25 Cs2 O8 151.6(6) . 2_564 ?
O20 Cs2 O9 153.2(3) 2_564 6_556 ?
O21 Cs2 O9 52.2(3) 6_556 6_556 ?
O7 Cs2 O9 139.8(3) 2_564 6_556 ?
O8 Cs2 O9 78.1(3) 6_556 6_556 ?
O25 Cs2 O9 57.4(6) . 6_556 ?
O8 Cs2 O9 139.9(3) 2_564 6_556 ?
O20 Cs2 O24 111.8(4) 2_564 1_565 ?
O21 Cs2 O24 109.3(4) 6_556 1_565 ?
O7 Cs2 O24 58.7(4) 2_564 1_565 ?
O8 Cs2 O24 160.7(4) 6_556 1_565 ?
O25 Cs2 O24 82.8(7) . 1_565 ?
O8 Cs2 O24 116.5(4) 2_564 1_565 ?
O9 Cs2 O24 84.5(4) 6_556 1_565 ?
O20 Cs2 O5 50.0(2) 2_564 5_565 ?
O21 Cs2 O5 128.5(2) 6_556 5_565 ?
O7 Cs2 O5 78.8(2) 2_564 5_565 ?
O8 Cs2 O5 79.6(3) 6_556 5_565 ?
O25 Cs2 O5 54.1(6) . 5_565 ?
O8 Cs2 O5 97.8(2) 2_564 5_565 ?
O9 Cs2 O5 104.6(2) 6_556 5_565 ?
O24 Cs2 O5 113.2(4) 1_565 5_565 ?
O20 Cs2 O4 130.2(2) 2_564 . ?
O21 Cs2 O4 49.9(2) 6_556 . ?
O7 Cs2 O4 102.6(2) 2_564 . ?
O8 Cs2 O4 98.8(2) 6_556 . ?
O25 Cs2 O4 126.1(6) . . ?
O8 Cs2 O4 81.8(3) 2_564 . ?
O9 Cs2 O4 74.9(3) 6_556 . ?
O24 Cs2 O4 68.3(4) 1_565 . ?
O5 Cs2 O4 178.4(2) 5_565 . ?
O20 Cs2 O22B 98.2(7) 2_564 . ?
O21 Cs2 O22B 97.4(6) 6_556 . ?
O7 Cs2 O22B 55.4(6) 2_564 . ?
O8 Cs2 O22B 138.8(7) 6_556 . ?
O25 Cs2 O22B 123.5(9) . . ?
O8 Cs2 O22B 77.6(7) 2_564 . ?
O9 Cs2 O22B 107.6(7) 6_556 . ?
O24 Cs2 O22B 40.7(8) 1_565 . ?
O5 Cs2 O22B 133.9(6) 5_565 . ?
O4 Cs2 O22B 47.6(6) . . ?
O20 Cs2 O22A 94.0(3) 2_564 2_564 ?
O21 Cs2 O22A 95.0(3) 6_556 2_564 ?
O7 Cs2 O22A 56.4(3) 2_564 2_564 ?
O8 Cs2 O22A 131.7(4) 6_556 2_564 ?
O25 Cs2 O22A 131.8(6) . 2_564 ?
O8 Cs2 O22A 69.4(4) 2_564 2_564 ?
O9 Cs2 O22A 112.4(4) 6_556 2_564 ?
O24 Cs2 O22A 49.1(5) 1_565 2_564 ?
O5 Cs2 O22A 135.0(3) 5_565 2_564 ?
O4 Cs2 O22A 46.4(3) . 2_564 ?
O22B Cs2 O22A 8.4(6) . 2_564 ?
O28 Cs3 O8 65.7(9) . 2_564 ?
O28 Cs3 O12 123.7(9) . . ?
O8 Cs3 O12 93.3(3) 2_564 . ?
O28 Cs3 O2 132.7(9) . 8_556 ?
O8 Cs3 O2 131.4(3) 2_564 8_556 ?
O12 Cs3 O2 101.1(3) . 8_556 ?
O28 Cs3 O23 67.4(10) . . ?
O8 Cs3 O23 96.1(5) 2_564 . ?
O12 Cs3 O23 168.0(5) . . ?
O2 Cs3 O23 67.0(5) 8_556 . ?
O28 Cs3 O5 74.8(9) . . ?
O8 Cs3 O5 85.2(3) 2_564 . ?
O12 Cs3 O5 50.9(2) . . ?
O2 Cs3 O5 138.6(3) 8_556 . ?
O23 Cs3 O5 137.5(4) . . ?
O28 Cs3 O4 152.5(9) . . ?
O8 Cs3 O4 87.2(3) 2_564 . ?
O12 Cs3 O4 50.4(2) . . ?
O2 Cs3 O4 68.4(3) 8_556 . ?
O23 Cs3 O4 122.5(4) . . ?
O5 Cs3 O4 100.0(2) . . ?
O28 Cs3 O1 127.6(9) . . ?
O8 Cs3 O1 144.4(3) 2_564 . ?
O12 Cs3 O1 51.3(2) . . ?
O2 Cs3 O1 68.2(3) 8_556 . ?
O23 Cs3 O1 119.5(4) . . ?
O5 Cs3 O1 70.4(3) . . ?
O4 Cs3 O1 72.7(3) . . ?
O28 Cs3 O22A 122.3(9) . 2_564 ?
O8 Cs3 O22A 75.2(4) 2_564 2_564 ?
O12 Cs3 O22A 98.3(4) . 2_564 ?
O2 Cs3 O22A 56.9(4) 8_556 2_564 ?
O23 Cs3 O22A 76.9(5) . 2_564 ?
O5 Cs3 O22A 142.7(3) . 2_564 ?
O4 Cs3 O22A 48.5(3) . 2_564 ?
O1 Cs3 O22A 109.0(4) . 2_564 ?
O28 Cs3 O26 71.8(13) . 1_545 ?
O8 Cs3 O26 135.8(10) 2_564 1_545 ?
O12 Cs3 O26 100.8(9) . 1_545 ?
O2 Cs3 O26 86.8(9) 8_556 1_545 ?
O23 Cs3 O26 77.6(9) . 1_545 ?
O5 Cs3 O26 72.6(9) . 1_545 ?
O4 Cs3 O26 133.3(10) . 1_545 ?
O1 Cs3 O26 61.3(10) . 1_545 ?
O22A Cs3 O26 141.6(9) 2_564 1_545 ?
O28 Cs3 V1 130.3(9) . . ?
O8 Cs3 V1 120.7(2) 2_564 . ?
O12 Cs3 V1 27.5(2) . . ?
O2 Cs3 V1 83.1(2) 8_556 . ?
O23 Cs3 V1 142.8(4) . . ?
O5 Cs3 V1 58.3(2) . . ?
O4 Cs3 V1 59.7(2) . . ?
O1 Cs3 V1 23.8(2) . . ?
O22A Cs3 V1 105.6(3) 2_564 . ?
O26 Cs3 V1 79.1(9) 1_545 . ?
O28 Cs3 V4 143.0(9) . . ?
O8 Cs3 V4 88.8(2) 2_564 . ?
O12 Cs3 V4 27.1(2) . . ?
O2 Cs3 V4 84.2(2) 8_556 . ?
O23 Cs3 V4 145.5(4) . . ?
O5 Cs3 V4 76.9(2) . . ?
O4 Cs3 V4 23.4(2) . . ?
O1 Cs3 V4 61.3(2) . . ?
O22A Cs3 V4 71.4(3) 2_564 . ?
O26 Cs3 V4 121.0(9) 1_545 . ?
V1 Cs3 V4 41.96(5) . . ?
O16 Cs4 O16 180.000(1) . 7_556 ?
O16 Cs4 O22A 87.5(4) . . ?
O16 Cs4 O22A 92.5(4) 7_556 . ?
O16 Cs4 O22A 92.5(4) . 7_556 ?
O16 Cs4 O22A 87.5(4) 7_556 7_556 ?
O22A Cs4 O22A 180.000(2) . 7_556 ?
O16 Cs4 O3 126.5(2) . 7_556 ?
O16 Cs4 O3 53.5(2) 7_556 7_556 ?
O22A Cs4 O3 65.7(4) . 7_556 ?
O22A Cs4 O3 114.3(4) 7_556 7_556 ?
O16 Cs4 O3 53.5(2) . . ?
O16 Cs4 O3 126.5(2) 7_556 . ?
O22A Cs4 O3 114.3(4) . . ?
O22A Cs4 O3 65.7(4) 7_556 . ?
O3 Cs4 O3 180.0 7_556 . ?
O16 Cs4 O7 51.1(2) . . ?
O16 Cs4 O7 128.9(2) 7_556 . ?
O22A Cs4 O7 61.2(4) . . ?
O22A Cs4 O7 118.8(4) 7_556 . ?
O3 Cs4 O7 75.5(3) 7_556 . ?
O3 Cs4 O7 104.5(3) . . ?
O16 Cs4 O7 128.9(2) . 7_556 ?
O16 Cs4 O7 51.1(2) 7_556 7_556 ?
O22A Cs4 O7 118.8(4) . 7_556 ?
O22A Cs4 O7 61.2(4) 7_556 7_556 ?
O3 Cs4 O7 104.5(3) 7_556 7_556 ?
O3 Cs4 O7 75.5(3) . 7_556 ?
O7 Cs4 O7 180.0 . 7_556 ?
O16 Cs4 O23 91.0(4) . 2_565 ?
O16 Cs4 O23 89.0(4) 7_556 2_565 ?
O22A Cs4 O23 78.1(5) . 2_565 ?
O22A Cs4 O23 101.9(5) 7_556 2_565 ?
O3 Cs4 O23 123.9(4) 7_556 2_565 ?
O3 Cs4 O23 56.1(4) . 2_565 ?
O7 Cs4 O23 122.3(4) . 2_565 ?
O7 Cs4 O23 57.7(4) 7_556 2_565 ?
O16 Cs4 O23 89.0(4) . 8_546 ?
O16 Cs4 O23 91.0(4) 7_556 8_546 ?
O22A Cs4 O23 101.9(5) . 8_546 ?
O22A Cs4 O23 78.1(5) 7_556 8_546 ?
O3 Cs4 O23 56.1(4) 7_556 8_546 ?
O3 Cs4 O23 123.9(4) . 8_546 ?
O7 Cs4 O23 57.7(4) . 8_546 ?
O7 Cs4 O23 122.3(4) 7_556 8_546 ?
O23 Cs4 O23 180.000(1) 2_565 8_546 ?
O16 Cs4 O22B 88.5(7) . 2_565 ?
O16 Cs4 O22B 91.5(7) 7_556 2_565 ?
O22A Cs4 O22B 8.6(7) . 2_565 ?
O22A Cs4 O22B 171.4(7) 7_556 2_565 ?
O3 Cs4 O22B 58.8(7) 7_556 2_565 ?
O3 Cs4 O22B 121.2(7) . 2_565 ?
O7 Cs4 O22B 56.0(7) . 2_565 ?
O7 Cs4 O22B 124.0(7) 7_556 2_565 ?
O23 Cs4 O22B 86.6(8) 2_565 2_565 ?
O23 Cs4 O22B 93.4(8) 8_546 2_565 ?
O16 Cs4 O22B 91.5(7) . 8_546 ?
O16 Cs4 O22B 88.5(7) 7_556 8_546 ?
O22A Cs4 O22B 171.4(7) . 8_546 ?
O22A Cs4 O22B 8.6(7) 7_556 8_546 ?
O3 Cs4 O22B 121.2(7) 7_556 8_546 ?
O3 Cs4 O22B 58.8(7) . 8_546 ?
O7 Cs4 O22B 124.0(7) . 8_546 ?
O7 Cs4 O22B 56.0(7) 7_556 8_546 ?
O23 Cs4 O22B 93.4(8) 2_565 8_546 ?
O23 Cs4 O22B 86.6(8) 8_546 8_546 ?
O22B Cs4 O22B 180.000(3) 2_565 8_546 ?
O13 Cs5 O11 149.3(3) . 8_546 ?
O13 Cs5 O26 108.8(10) . 1_545 ?
O11 Cs5 O26 79.6(10) 8_546 1_545 ?
O13 Cs5 O3 156.0(3) . 8_546 ?
O11 Cs5 O3 54.3(3) 8_546 8_546 ?
O26 Cs5 O3 73.6(11) 1_545 8_546 ?
O13 Cs5 O2 52.9(3) . . ?
O11 Cs5 O2 99.9(3) 8_546 . ?
O26 Cs5 O2 135.3(11) 1_545 . ?
O3 Cs5 O2 141.4(3) 8_546 . ?
O13 Cs5 O24 94.7(4) . . ?
O11 Cs5 O24 99.6(4) 8_546 . ?
O26 Cs5 O24 134.7(12) 1_545 . ?
O3 Cs5 O24 70.1(4) 8_546 . ?
O2 Cs5 O24 89.8(4) . . ?
O13 Cs5 O5 52.2(2) . . ?
O11 Cs5 O5 155.7(3) 8_546 . ?
O26 Cs5 O5 80.3(10) 1_545 . ?
O3 Cs5 O5 106.5(3) 8_546 . ?
O2 Cs5 O5 104.1(3) . . ?
O24 Cs5 O5 85.0(4) . . ?
O13 Cs5 O4 100.3(2) . 8_546 ?
O11 Cs5 O4 50.8(3) 8_546 8_546 ?
O26 Cs5 O4 81.0(11) 1_545 8_546 ?
O3 Cs5 O4 103.6(2) 8_546 8_546 ?
O2 Cs5 O4 66.2(3) . 8_546 ?
O24 Cs5 O4 133.2(4) . 8_546 ?
O5 Cs5 O4 138.1(3) . 8_546 ?
O13 Cs5 O1 51.8(2) . . ?
O11 Cs5 O1 112.3(3) 8_546 . ?
O26 Cs5 O1 65.2(11) 1_545 . ?
O3 Cs5 O1 138.6(3) 8_546 . ?
O2 Cs5 O1 74.2(3) . . ?
O24 Cs5 O1 146.1(4) . . ?
O5 Cs5 O1 70.8(3) . . ?
O4 Cs5 O1 67.3(3) 8_546 . ?
O13 Cs5 O1 114.7(3) . 8_546 ?
O11 Cs5 O1 51.7(2) 8_546 8_546 ?
O26 Cs5 O1 131.2(10) 1_545 8_546 ?
O3 Cs5 O1 75.5(3) 8_546 8_546 ?
O2 Cs5 O1 65.9(3) . 8_546 ?
O24 Cs5 O1 62.6(4) . 8_546 ?
O5 Cs5 O1 145.2(3) . 8_546 ?
O4 Cs5 O1 70.8(3) 8_546 8_546 ?
O1 Cs5 O1 130.78(5) . 8_546 ?
O13 Cs5 V3 178.7(2) . 8_546 ?
O11 Cs5 V3 30.0(2) 8_546 8_546 ?
O26 Cs5 V3 72.4(10) 1_545 8_546 ?
O3 Cs5 V3 24.5(2) 8_546 8_546 ?
O2 Cs5 V3 125.9(2) . 8_546 ?
O24 Cs5 V3 84.7(4) . 8_546 ?
O5 Cs5 V3 128.8(2) . 8_546 ?
O4 Cs5 V3 79.3(2) 8_546 8_546 ?
O1 Cs5 V3 128.9(2) . 8_546 ?
O1 Cs5 V3 64.0(2) 8_546 8_546 ?
O13 Cs5 V2 28.9(2) . . ?
O11 Cs5 V2 123.3(2) 8_546 . ?
O26 Cs5 V2 127.8(10) 1_545 . ?
O3 Cs5 V2 158.7(2) 8_546 . ?
O2 Cs5 V2 24.1(2) . . ?
O24 Cs5 V2 90.8(4) . . ?
O5 Cs5 V2 80.2(2) . . ?
O4 Cs5 V2 82.3(2) 8_546 . ?
O1 Cs5 V2 62.6(2) . . ?
O1 Cs5 V2 87.5(2) 8_546 . ?
V3 Cs5 V2 149.88(7) 8_546 . ?
O1 V1 O11 111.3(5) . . ?
O1 V1 O12 108.7(5) . . ?
O11 V1 O12 82.3(4) . . ?
O1 V1 O13 110.3(5) . . ?
O11 V1 O13 138.4(4) . . ?
O12 V1 O13 84.7(4) . . ?
O1 V1 O10 110.9(5) . . ?
O11 V1 O10 82.4(4) . . ?
O12 V1 O10 140.4(4) . . ?
O13 V1 O10 82.9(4) . . ?
O1 V1 V5 114.3(5) . . ?
O11 V1 V5 116.8(3) . . ?
O12 V1 V5 43.0(3) . . ?
O13 V1 V5 41.9(3) . . ?
O10 V1 V5 117.3(3) . . ?
O1 V1 V4 115.2(4) . . ?
O11 V1 V4 41.8(3) . . ?
O12 V1 V4 40.6(3) . . ?
O13 V1 V4 116.7(3) . . ?
O10 V1 V4 116.6(3) . . ?
V5 V1 V4 79.46(10) . . ?
O1 V1 V2 115.7(4) . . ?
O11 V1 V2 115.9(3) . . ?
O12 V1 V2 118.3(3) . . ?
O13 V1 V2 41.3(3) . . ?
O10 V1 V2 41.7(3) . . ?
V5 V1 V2 79.72(10) . . ?
V4 V1 V2 129.09(10) . . ?
O1 V1 V3 117.1(5) . . ?
O11 V1 V3 41.1(3) . . ?
O12 V1 V3 115.9(3) . . ?
O13 V1 V3 115.6(3) . . ?
O10 V1 V3 41.4(3) . . ?
V5 V1 V3 128.66(10) . . ?
V4 V1 V3 79.05(9) . . ?
V2 V1 V3 78.86(9) . . ?
O1 V1 Cs5 63.6(4) . . ?
O11 V1 Cs5 174.8(3) . . ?
O12 V1 Cs5 100.1(3) . . ?
O13 V1 Cs5 46.7(3) . . ?
O10 V1 Cs5 98.4(3) . . ?
V5 V1 Cs5 67.49(7) . . ?
V4 V1 Cs5 140.22(10) . . ?
V2 V1 Cs5 67.07(7) . . ?
V3 V1 Cs5 139.25(10) . . ?
O1 V1 Cs5 64.5(4) . 8_556 ?
O11 V1 Cs5 47.0(3) . 8_556 ?
O12 V1 Cs5 100.9(3) . 8_556 ?
O13 V1 Cs5 173.3(3) . 8_556 ?
O10 V1 Cs5 94.9(3) . 8_556 ?
V5 V1 Cs5 143.27(10) . 8_556 ?
V4 V1 Cs5 70.00(8) . 8_556 ?
V2 V1 Cs5 135.77(10) . 8_556 ?
V3 V1 Cs5 65.41(7) . 8_556 ?
Cs5 V1 Cs5 127.79(6) . 8_556 ?
O1 V1 Cs3 60.2(5) . . ?
O11 V1 Cs3 99.8(3) . . ?
O12 V1 Cs3 48.5(3) . . ?
O13 V1 Cs3 100.7(3) . . ?
O10 V1 Cs3 171.1(3) . . ?
V5 V1 Cs3 69.55(8) . . ?
V4 V1 Cs3 69.21(7) . . ?
V2 V1 Cs3 140.72(10) . . ?
V3 V1 Cs3 139.81(10) . . ?
Cs5 V1 Cs3 78.66(6) . . ?
Cs5 V1 Cs3 80.63(6) 8_556 . ?
O2 V2 O14 104.0(5) . . ?
O2 V2 O15 108.0(5) . . ?
O14 V2 O15 80.4(4) . . ?
O2 V2 O13 104.2(5) . . ?
O14 V2 O13 90.3(4) . . ?
O15 V2 O13 147.7(4) . . ?
O2 V2 O10 107.4(5) . . ?
O14 V2 O10 148.6(4) . . ?
O15 V2 O10 89.0(4) . . ?
O13 V2 O10 83.0(4) . . ?
O2 V2 V1 108.9(5) . . ?
O14 V2 V1 125.9(3) . . ?
O15 V2 V1 125.5(3) . . ?
O13 V2 V1 40.9(3) . . ?
O10 V2 V1 42.2(3) . . ?
O2 V2 V6 112.5(5) . . ?
O14 V2 V6 40.1(3) . . ?
O15 V2 V6 40.4(3) . . ?
O13 V2 V6 122.9(3) . . ?
O10 V2 V6 122.6(3) . . ?
V1 V2 V6 138.56(11) . . ?
O2 V2 Cs5 55.6(4) . . ?
O14 V2 Cs5 97.2(3) . . ?
O15 V2 Cs5 162.6(3) . . ?
O13 V2 Cs5 48.8(3) . . ?
O10 V2 Cs5 101.1(3) . . ?
V1 V2 Cs5 69.78(7) . . ?
V6 V2 Cs5 135.35(10) . . ?
O2 V2 Cs1 55.9(4) . 1_545 ?
O14 V2 Cs1 48.1(3) . 1_545 ?
O15 V2 Cs1 95.8(3) . 1_545 ?
O13 V2 Cs1 100.7(3) . 1_545 ?
O10 V2 Cs1 163.3(3) . 1_545 ?
V1 V2 Cs1 138.17(9) . 1_545 ?
V6 V2 Cs1 69.13(7) . 1_545 ?
Cs5 V2 Cs1 70.58(5) . 1_545 ?
O3 V3 O11 104.6(5) . . ?
O3 V3 O16 107.6(5) . . ?
O11 V3 O16 147.8(4) . . ?
O3 V3 O10 103.8(5) . . ?
O11 V3 O10 82.0(4) . . ?
O16 V3 O10 89.2(4) . . ?
O3 V3 O17 106.1(5) . . ?
O11 V3 O17 91.2(4) . . ?
O16 V3 O17 81.1(4) . . ?
O10 V3 O17 150.1(4) . . ?
O3 V3 V1 107.5(4) . . ?
O11 V3 V1 40.3(3) . . ?
O16 V3 V1 125.0(3) . . ?
O10 V3 V1 41.8(3) . . ?
O17 V3 V1 126.3(3) . . ?
O3 V3 V8 113.0(4) . . ?
O11 V3 V8 123.9(3) . . ?
O16 V3 V8 41.2(3) . . ?
O10 V3 V8 124.3(3) . . ?
O17 V3 V8 39.9(3) . . ?
V1 V3 V8 139.52(11) . . ?
O3 V3 Cs4 58.5(4) . . ?
O11 V3 Cs4 147.7(3) . . ?
O16 V3 Cs4 56.5(3) . . ?
O10 V3 Cs4 76.8(3) . . ?
O17 V3 Cs4 119.0(3) . . ?
V1 V3 Cs4 114.12(9) . . ?
V8 V3 Cs4 88.30(8) . . ?
O3 V3 Cs5 53.8(4) . 8_556 ?
O11 V3 Cs5 51.2(3) . 8_556 ?
O16 V3 Cs5 160.7(3) . 8_556 ?
O10 V3 Cs5 99.9(3) . 8_556 ?
O17 V3 Cs5 98.3(3) . 8_556 ?
V1 V3 Cs5 70.77(7) . 8_556 ?
V8 V3 Cs5 135.46(10) . 8_556 ?
Cs4 V3 Cs5 108.93(6) . 8_556 ?
O4 V4 O12 106.3(5) . . ?
O4 V4 O21 106.2(5) . 6_556 ?
O12 V4 O21 90.6(4) . 6_556 ?
O4 V4 O18 104.6(5) . . ?
O12 V4 O18 149.1(4) . . ?
O21 V4 O18 80.4(4) 6_556 . ?
O4 V4 O11 106.4(5) . . ?
O12 V4 O11 82.0(4) . . ?
O21 V4 O11 147.3(4) 6_556 . ?
O18 V4 O11 89.8(4) . . ?
O4 V4 V1 110.1(4) . . ?
O12 V4 V1 41.1(3) . . ?
O21 V4 V1 125.6(3) 6_556 . ?
O18 V4 V1 125.5(3) . . ?
O11 V4 V1 41.0(3) . . ?
O4 V4 V9 111.4(4) . 6_556 ?
O12 V4 V9 123.4(3) . 6_556 ?
O21 V4 V9 39.4(3) 6_556 6_556 ?
O18 V4 V9 41.0(3) . 6_556 ?
O11 V4 V9 123.2(3) . 6_556 ?
V1 V4 V9 138.46(10) . 6_556 ?
O4 V4 Cs3 58.4(4) . . ?
O12 V4 Cs3 48.1(3) . . ?
O21 V4 Cs3 99.5(3) 6_556 . ?
O18 V4 Cs3 162.4(3) . . ?
O11 V4 Cs3 98.9(3) . . ?
V1 V4 Cs3 68.83(7) . . ?
V9 V4 Cs3 136.84(9) 6_556 . ?
O4 V4 Cs5 61.1(4) . 8_556 ?
O12 V4 Cs5 99.2(3) . 8_556 ?
O21 V4 Cs5 165.6(3) 6_556 8_556 ?
O18 V4 Cs5 95.9(3) . 8_556 ?
O11 V4 Cs5 45.7(3) . 8_556 ?
V1 V4 Cs5 67.81(7) . 8_556 ?
V9 V4 Cs5 135.65(9) 6_556 8_556 ?
Cs3 V4 Cs5 79.80(5) . 8_556 ?
O4 V4 Cs2 59.0(4) . . ?
O12 V4 Cs2 102.7(3) . . ?
O21 V4 Cs2 47.2(3) 6_556 . ?
O18 V4 Cs2 92.7(3) . . ?
O11 V4 Cs2 165.4(3) . . ?
V1 V4 Cs2 141.19(10) . . ?
V9 V4 Cs2 65.93(7) 6_556 . ?
Cs3 V4 Cs2 75.13(5) . . ?
Cs5 V4 Cs2 119.71(6) 8_556 . ?
O4 V4 Cs1 56.6(4) . . ?
O12 V4 Cs1 162.8(3) . . ?
O21 V4 Cs1 94.4(3) 6_556 . ?
O18 V4 Cs1 48.0(3) . . ?
O11 V4 Cs1 101.9(3) . . ?
V1 V4 Cs1 139.48(9) . . ?
V9 V4 Cs1 68.57(7) 6_556 . ?
Cs3 V4 Cs1 114.80(6) . . ?
Cs5 V4 Cs1 73.17(5) 8_556 . ?
Cs2 V4 Cs1 69.62(5) . . ?
O5 V5 O20 106.7(5) . 6_556 ?
O5 V5 O13 104.9(5) . . ?
O20 V5 O13 148.3(4) 6_556 . ?
O5 V5 O19 106.6(5) . . ?
O20 V5 O19 78.5(4) 6_556 . ?
O13 V5 O19 89.7(4) . . ?
O5 V5 O12 104.0(5) . . ?
O20 V5 O12 91.5(4) 6_556 . ?
O13 V5 O12 83.8(4) . . ?
O19 V5 O12 149.3(4) . . ?
O5 V5 V1 107.0(4) . . ?
O20 V5 V1 127.8(3) 6_556 . ?
O13 V5 V1 41.9(3) . . ?
O19 V5 V1 126.6(3) . . ?
O12 V5 V1 42.0(3) . . ?
O5 V5 V7 113.9(4) . 6_556 ?
O20 V5 V7 39.6(3) 6_556 6_556 ?
O13 V5 V7 121.6(3) . 6_556 ?
O19 V5 V7 39.0(3) . 6_556 ?
O12 V5 V7 123.8(3) . 6_556 ?
V1 V5 V7 139.11(11) . 6_556 ?
O5 V5 Cs5 56.8(4) . . ?
O20 V5 Cs5 160.8(3) 6_556 . ?
O13 V5 Cs5 48.6(3) . . ?
O19 V5 Cs5 96.2(3) . . ?
O12 V5 Cs5 101.6(3) . . ?
V1 V5 Cs5 70.11(7) . . ?
V7 V5 Cs5 133.50(10) 6_556 . ?
O5 V5 Cs3 55.9(4) . . ?
O20 V5 Cs3 99.8(3) 6_556 . ?
O13 V5 Cs3 100.2(3) . . ?
O19 V5 Cs3 161.5(3) . . ?
O12 V5 Cs3 48.4(3) . . ?
V1 V5 Cs3 69.02(7) . . ?
V7 V5 Cs3 137.46(9) 6_556 . ?
Cs5 V5 Cs3 79.30(5) . . ?
O5 V5 Cs2 59.7(4) . 5_565 ?
O20 V5 Cs2 47.0(3) 6_556 5_565 ?
O13 V5 Cs2 163.6(3) . 5_565 ?
O19 V5 Cs2 89.6(3) . 5_565 ?
O12 V5 Cs2 104.8(3) . 5_565 ?
V1 V5 Cs2 143.54(10) . 5_565 ?
V7 V5 Cs2 65.50(7) 6_556 5_565 ?
Cs5 V5 Cs2 115.16(6) . 5_565 ?
Cs3 V5 Cs2 76.48(5) . 5_565 ?
O6 V6 O14 107.5(5) . 6_556 ?
O6 V6 O19 108.2(5) . 6_556 ?
O14 V6 O19 94.8(4) 6_556 6_556 ?
O6 V6 O15 108.4(5) . . ?
O14 V6 O15 143.0(4) 6_556 . ?
O19 V6 O15 82.5(4) 6_556 . ?
O6 V6 O14 107.9(5) . . ?
O14 V6 O14 81.5(4) 6_556 . ?
O19 V6 O14 143.1(4) 6_556 . ?
O15 V6 O14 79.1(4) . . ?
O6 V6 V7 113.0(5) . . ?
O14 V6 V7 127.3(3) 6_556 . ?
O19 V6 V7 41.5(3) 6_556 . ?
O15 V6 V7 41.1(3) . . ?
O14 V6 V7 114.8(3) . . ?
O6 V6 V6 112.2(4) . 6_556 ?
O14 V6 V6 41.2(3) 6_556 6_556 ?
O19 V6 V6 127.0(3) 6_556 6_556 ?
O15 V6 V6 114.2(3) . 6_556 ?
O14 V6 V6 40.4(3) . 6_556 ?
V7 V6 V6 133.95(8) . 6_556 ?
O6 V6 V2 115.1(4) . . ?
O14 V6 V2 114.1(3) 6_556 . ?
O19 V6 V2 115.2(3) 6_556 . ?
O15 V6 V2 39.8(3) . . ?
O14 V6 V2 39.4(3) . . ?
V7 V6 V2 77.24(9) . . ?
V6 V6 V2 76.24(11) 6_556 . ?
O6 V6 Cs1 55.1(4) . 6_546 ?
O14 V6 Cs1 52.4(3) 6_556 6_546 ?
O19 V6 Cs1 107.1(3) 6_556 6_546 ?
O15 V6 Cs1 162.5(3) . 6_546 ?
O14 V6 Cs1 99.5(3) . 6_546 ?
V7 V6 Cs1 145.55(10) . 6_546 ?
V6 V6 Cs1 72.04(7) 6_556 6_546 ?
V2 V6 Cs1 136.90(10) . 6_546 ?
O6 V6 Cs1 59.7(4) . 1_545 ?
O14 V6 Cs1 94.9(3) 6_556 1_545 ?
O19 V6 Cs1 166.5(3) 6_556 1_545 ?
O15 V6 Cs1 95.3(3) . 1_545 ?
O14 V6 Cs1 48.2(3) . 1_545 ?
V7 V6 Cs1 134.37(9) . 1_545 ?
V6 V6 Cs1 66.07(7) 6_556 1_545 ?
V2 V6 Cs1 69.05(7) . 1_545 ?
Cs1 V6 Cs1 71.77(6) 6_546 1_545 ?
O7 V7 O16 106.7(5) . . ?
O7 V7 O15 108.4(5) . . ?
O16 V7 O15 93.1(4) . . ?
O7 V7 O19 109.2(5) . 6_556 ?
O16 V7 O19 142.9(4) . 6_556 ?
O15 V7 O19 84.2(4) . 6_556 ?
O7 V7 O20 107.0(5) . . ?
O16 V7 O20 82.8(4) . . ?
O15 V7 O20 144.0(4) . . ?
O19 V7 O20 78.3(4) 6_556 . ?
O7 V7 V6 114.0(4) . . ?
O16 V7 V6 126.6(3) . . ?
O15 V7 V6 42.5(3) . . ?
O19 V7 V6 41.8(3) 6_556 . ?
O20 V7 V6 114.8(3) . . ?
O7 V7 V8 110.3(4) . . ?
O16 V7 V8 42.0(3) . . ?
O15 V7 V8 127.2(3) . . ?
O19 V7 V8 114.2(3) 6_556 . ?
O20 V7 V8 40.8(3) . . ?
V6 V7 V8 134.80(11) . . ?
O7 V7 V5 115.8(4) . 6_556 ?
O16 V7 V5 114.2(3) . 6_556 ?
O15 V7 V5 116.1(3) . 6_556 ?
O19 V7 V5 39.4(3) 6_556 6_556 ?
O20 V7 V5 39.0(3) . 6_556 ?
V6 V7 V5 77.35(9) . 6_556 ?
V8 V7 V5 76.20(9) . 6_556 ?
O7 V7 Cs4 60.9(4) . . ?
O16 V7 Cs4 54.8(3) . . ?
O15 V7 Cs4 81.0(3) . . ?
O19 V7 Cs4 157.9(3) 6_556 . ?
O20 V7 Cs4 122.7(3) . . ?
V6 V7 Cs4 121.05(9) . . ?
V8 V7 Cs4 87.88(7) . . ?
V5 V7 Cs4 161.50(10) 6_556 . ?
O7 V7 Cs2 55.9(4) . 2_565 ?
O16 V7 Cs2 98.3(3) . 2_565 ?
O15 V7 Cs2 162.8(3) . 2_565 ?
O19 V7 Cs2 94.1(3) 6_556 2_565 ?
O20 V7 Cs2 51.0(3) . 2_565 ?
V6 V7 Cs2 132.80(9) . 2_565 ?
V8 V7 Cs2 68.94(7) . 2_565 ?
V5 V7 Cs2 70.61(7) 6_556 2_565 ?
Cs4 V7 Cs2 95.07(6) . 2_565 ?
O8 V8 O21 108.8(5) . . ?
O8 V8 O17 110.9(5) . . ?
O21 V8 O17 80.9(4) . . ?
O8 V8 O20 106.3(5) . . ?
O21 V8 O20 94.5(4) . . ?
O17 V8 O20 142.0(4) . . ?
O8 V8 O16 110.9(5) . . ?
O21 V8 O16 139.8(4) . . ?
O17 V8 O16 80.1(4) . . ?
O20 V8 O16 79.7(4) . . ?
O8 V8 V9 114.9(4) . . ?
O21 V8 V9 40.8(3) . . ?
O17 V8 V9 40.1(3) . . ?
O20 V8 V9 126.1(3) . . ?
O16 V8 V9 113.6(3) . . ?
O8 V8 V7 112.4(4) . . ?
O21 V8 V7 125.5(3) . . ?
O17 V8 V7 114.3(3) . . ?
O20 V8 V7 40.7(3) . . ?
O16 V8 V7 39.1(3) . . ?
V9 V8 V7 132.19(11) . . ?
O8 V8 V3 118.4(4) . . ?
O21 V8 V3 113.2(3) . . ?
O17 V8 V3 40.4(3) . . ?
O20 V8 V3 112.8(3) . . ?
O16 V8 V3 39.7(3) . . ?
V9 V8 V3 76.39(9) . . ?
V7 V8 V3 75.69(9) . . ?
O8 V8 Cs2 57.1(4) . 6_556 ?
O21 V8 Cs2 51.9(3) . 6_556 ?
O17 V8 Cs2 95.8(3) . 6_556 ?
O20 V8 Cs2 110.9(3) . 6_556 ?
O16 V8 Cs2 165.2(3) . 6_556 ?
V9 V8 Cs2 69.08(7) . 6_556 ?
V7 V8 Cs2 149.50(9) . 6_556 ?
V3 V8 Cs2 134.78(9) . 6_556 ?
O8 V8 Cs2 56.6(4) . 2_565 ?
O21 V8 Cs2 111.8(3) . 2_565 ?
O17 V8 Cs2 163.9(3) . 2_565 ?
O20 V8 Cs2 49.8(3) . 2_565 ?
O16 V8 Cs2 94.7(3) . 2_565 ?
V9 V8 Cs2 150.78(9) . 2_565 ?
V7 V8 Cs2 67.24(7) . 2_565 ?
V3 V8 Cs2 132.83(9) . 2_565 ?
Cs2 V8 Cs2 85.35(6) 6_556 2_565 ?
O9 V9 O18 106.9(5) . . ?
O9 V9 O17 108.5(5) . . ?
O18 V9 O17 94.5(4) . . ?
O9 V9 O21 108.4(5) . . ?
O18 V9 O21 143.8(4) . . ?
O17 V9 O21 81.9(4) . . ?
O9 V9 O18 106.2(5) . 6_556 ?
O18 V9 O18 83.0(4) . 6_556 ?
O17 V9 O18 144.4(4) . 6_556 ?
O21 V9 O18 79.7(4) . 6_556 ?
O9 V9 V9 110.9(4) . 6_556 ?
O18 V9 V9 42.8(3) . 6_556 ?
O17 V9 V9 128.4(3) . 6_556 ?
O21 V9 V9 114.6(3) . 6_556 ?
O18 V9 V9 40.2(3) 6_556 6_556 ?
O9 V9 V8 113.1(4) . . ?
O18 V9 V8 127.3(3) . . ?
O17 V9 V8 41.3(3) . . ?
O21 V9 V8 40.6(3) . . ?
O18 V9 V8 115.5(3) 6_556 . ?
V9 V9 V8 134.88(8) 6_556 . ?
O9 V9 V4 113.8(4) . 6_556 ?
O18 V9 V4 116.1(3) . 6_556 ?
O17 V9 V4 115.1(3) . 6_556 ?
O21 V9 V4 39.6(3) . 6_556 ?
O18 V9 V4 40.2(3) 6_556 6_556 ?
V9 V9 V4 76.85(11) 6_556 6_556 ?
V8 V9 V4 77.00(9) . 6_556 ?
O9 V9 Cs2 57.6(4) . 6_556 ?
O18 V9 Cs2 163.8(3) . 6_556 ?
O17 V9 Cs2 95.3(3) . 6_556 ?
O21 V9 Cs2 50.8(3) . 6_556 ?
O18 V9 Cs2 96.4(3) 6_556 6_556 ?
V9 V9 Cs2 133.89(12) 6_556 6_556 ?
V8 V9 Cs2 67.58(7) . 6_556 ?
V4 V9 Cs2 70.82(7) 6_556 6_556 ?
O9 V9 Cs1 54.7(4) . . ?
O18 V9 Cs1 52.2(3) . . ?
O17 V9 Cs1 107.4(3) . . ?
O21 V9 Cs1 162.2(3) . . ?
O18 V9 Cs1 99.0(3) 6_556 . ?
V9 V9 Cs1 71.94(7) 6_556 . ?
V8 V9 Cs1 145.51(10) . . ?
V4 V9 Cs1 136.98(10) 6_556 . ?
Cs2 V9 Cs1 112.26(7) 6_556 . ?
O9 V9 Cs1 56.8(4) . 6_556 ?
O18 V9 Cs1 96.7(3) . 6_556 ?
O17 V9 Cs1 163.7(3) . 6_556 ?
O21 V9 Cs1 95.8(3) . 6_556 ?
O18 V9 Cs1 49.4(3) 6_556 6_556 ?
V9 V9 Cs1 67.16(7) 6_556 6_556 ?
V8 V9 Cs1 133.69(9) . 6_556 ?
V4 V9 Cs1 70.05(7) 6_556 6_556 ?
Cs2 V9 Cs1 71.33(5) 6_556 6_556 ?
Cs1 V9 Cs1 70.91(6) . 6_556 ?
V1 O1 Cs1 173.7(7) . 8_546 ?
V1 O1 Cs3 96.0(5) . . ?
Cs1 O1 Cs3 89.1(3) 8_546 . ?
V1 O1 Cs5 92.2(5) . . ?
Cs1 O1 Cs5 91.3(2) 8_546 . ?
Cs3 O1 Cs5 91.5(3) . . ?
V1 O1 Cs5 91.4(5) . 8_556 ?
Cs1 O1 Cs5 84.7(2) 8_546 8_556 ?
Cs3 O1 Cs5 93.6(3) . 8_556 ?
Cs5 O1 Cs5 173.4(4) . 8_556 ?
V2 O2 Cs3 149.5(6) . 8_546 ?
V2 O2 Cs5 100.4(5) . . ?
Cs3 O2 Cs5 107.6(3) 8_546 . ?
V2 O2 Cs1 101.7(5) . 1_545 ?
Cs3 O2 Cs1 92.0(3) 8_546 1_545 ?
Cs5 O2 Cs1 86.6(3) . 1_545 ?
V3 O3 Cs5 101.7(5) . 8_556 ?
V3 O3 Cs4 96.3(5) . . ?
Cs5 O3 Cs4 150.9(4) 8_556 . ?
V4 O4 Cs3 98.2(5) . . ?
V4 O4 Cs5 95.4(5) . 8_556 ?
Cs3 O4 Cs5 95.1(3) . 8_556 ?
V4 O4 Cs2 98.0(5) . . ?
Cs3 O4 Cs2 89.9(3) . . ?
Cs5 O4 Cs2 164.9(3) 8_556 . ?
V4 O4 Cs1 101.4(4) . . ?
Cs3 O4 Cs1 159.9(3) . . ?
Cs5 O4 Cs1 87.2(3) 8_556 . ?
Cs2 O4 Cs1 83.4(2) . . ?
V5 O5 Cs5 99.3(5) . . ?
V5 O5 Cs3 101.1(5) . . ?
Cs5 O5 Cs3 97.9(3) . . ?
V5 O5 Cs2 97.2(5) . 5_565 ?
Cs5 O5 Cs2 158.4(3) . 5_565 ?
Cs3 O5 Cs2 92.4(3) . 5_565 ?
V6 O6 Cs1 101.8(5) . 6_546 ?
V6 O6 Cs1 97.9(5) . 1_545 ?
Cs1 O6 Cs1 86.5(3) 6_546 1_545 ?
V7 O7 Cs2 100.0(5) . 2_565 ?
V7 O7 Cs4 94.1(4) . . ?
Cs2 O7 Cs4 118.5(3) 2_565 . ?
V8 O8 Cs3 144.9(6) . 2_565 ?
V8 O8 Cs2 98.8(5) . 6_556 ?
Cs3 O8 Cs2 102.6(3) 2_565 6_556 ?
V8 O8 Cs2 99.6(4) . 2_565 ?
Cs3 O8 Cs2 100.7(3) 2_565 2_565 ?
Cs2 O8 Cs2 106.2(3) 6_556 2_565 ?
V9 O9 Cs2 98.7(5) . 6_556 ?
V9 O9 Cs1 102.4(5) . . ?
Cs2 O9 Cs1 158.7(3) 6_556 . ?
V9 O9 Cs1 101.0(5) . 6_556 ?
Cs2 O9 Cs1 86.3(2) 6_556 6_556 ?
Cs1 O9 Cs1 86.8(3) . 6_556 ?
V2 O10 V3 144.4(5) . . ?
V2 O10 V1 96.1(5) . . ?
V3 O10 V1 96.9(5) . . ?
V1 O11 V3 98.6(5) . . ?
V1 O11 V4 97.2(4) . . ?
V3 O11 V4 144.6(5) . . ?
V1 O11 Cs5 105.4(4) . 8_556 ?
V3 O11 Cs5 98.8(4) . 8_556 ?
V4 O11 Cs5 107.0(4) . 8_556 ?
V4 O12 V1 98.3(4) . . ?
V4 O12 V5 144.5(5) . . ?
V1 O12 V5 95.0(4) . . ?
V4 O12 Cs3 104.9(4) . . ?
V1 O12 Cs3 104.0(3) . . ?
V5 O12 Cs3 103.6(3) . . ?
V5 O13 V1 96.2(5) . . ?
V5 O13 V2 146.7(5) . . ?
V1 O13 V2 97.8(5) . . ?
V5 O13 Cs5 102.8(4) . . ?
V1 O13 Cs5 105.6(4) . . ?
V2 O13 Cs5 102.2(4) . . ?
V2 O14 V6 143.3(6) . 6_556 ?
V2 O14 V6 100.6(5) . . ?
V6 O14 V6 98.4(4) 6_556 . ?
V2 O14 Cs1 105.6(4) . 1_545 ?
V6 O14 Cs1 99.4(4) 6_556 1_545 ?
V6 O14 Cs1 104.9(4) . 1_545 ?
V7 O15 V2 144.6(6) . . ?
V7 O15 V6 96.4(4) . . ?
V2 O15 V6 99.9(5) . . ?
V7 O16 V3 145.3(6) . . ?
V7 O16 V8 98.8(4) . . ?
V3 O16 V8 99.1(4) . . ?
V7 O16 Cs4 96.1(3) . . ?
V3 O16 Cs4 92.8(3) . . ?
V8 O16 Cs4 133.4(4) . . ?
V9 O17 V8 98.6(4) . . ?
V9 O17 V3 141.6(6) . . ?
V8 O17 V3 99.6(4) . . ?
V9 O18 V4 144.9(5) . . ?
V9 O18 V9 97.0(4) . 6_556 ?
V4 O18 V9 98.8(5) . 6_556 ?
V9 O18 Cs1 100.8(4) . . ?
V4 O18 Cs1 105.7(4) . . ?
V9 O18 Cs1 103.3(4) 6_556 . ?
V7 O19 V6 96.7(4) 6_556 6_556 ?
V7 O19 V5 101.6(4) 6_556 . ?
V6 O19 V5 142.9(5) 6_556 . ?
V5 O20 V7 101.4(4) 6_556 . ?
V5 O20 V8 142.6(5) 6_556 . ?
V7 O20 V8 98.5(4) . . ?
V5 O20 Cs2 106.0(3) 6_556 2_565 ?
V7 O20 Cs2 99.8(3) . 2_565 ?
V8 O20 Cs2 101.5(4) . 2_565 ?
V9 O21 V4 101.0(5) . 6_556 ?
V9 O21 V8 98.6(4) . . ?
V4 O21 V8 144.4(6) 6_556 . ?
V9 O21 Cs2 100.7(4) . 6_556 ?
V4 O21 Cs2 105.9(4) 6_556 6_556 ?
V8 O21 Cs2 99.2(4) . 6_556 ?
O22B O22A Cs4 112.7(52) 2_565 . ?
O22B O22A Cs3 148.0(51) 2_565 2_565 ?
Cs4 O22A Cs3 95.6(5) . 2_565 ?
O22B O22A Cs2 69.7(49) 2_565 2_565 ?
Cs4 O22A Cs2 111.5(5) . 2_565 ?
Cs3 O22A Cs2 86.6(4) 2_565 2_565 ?
O22A O22B Cs4 58.8(48) 2_564 2_564 ?
O22A O22B Cs2 101.9(51) 2_564 . ?
Cs4 O22B Cs2 109.3(11) 2_564 . ?
Cs3 O23 Cs4 98.2(6) . 2_564 ?
Cs1 O24 Cs5 93.6(6) 1_545 . ?
Cs1 O24 Cs2 93.3(5) 1_545 1_545 ?
Cs5 O24 Cs2 173.1(7) . 1_545 ?
Cs5 O26 Cs1 103.2(17) 1_565 8_556 ?
Cs5 O26 Cs3 98.2(13) 1_565 1_565 ?
Cs1 O26 Cs3 90.2(14) 8_556 1_565 ?

loop_
_geom_bond_atom_site_label_1
_geom_bond_atom_site_label_2
_geom_bond_distance
_geom_bond_site_symmetry_2
_geom_bond_publ_flag
Cs1 O24 3.11(2) 1_565 ?
Cs1 O14 3.213(10) 1_565 ?
Cs1 O18 3.267(9) . ?
Cs1 O1 3.328(9) 8_556 ?
Cs1 O6 3.352(12) 6_566 ?
Cs1 O26 3.18(6) 8_546 ?
Cs1 O9 3.394(11) . ?
Cs1 O2 3.519(13) 1_565 ?
Cs1 O9 3.570(12) 6_556 ?
Cs1 O4 3.600(11) . ?
Cs1 O6 3.627(12) 1_565 ?
Cs1 V6 3.999(3) 6_566 ?
Cs2 O20 3.088(9) 2_564 ?
Cs2 O21 3.127(10) 6_556 ?
Cs2 O7 3.292(11) 2_564 ?
Cs2 O8 3.331(11) 6_556 ?
Cs2 O25 3.38(3) . ?
Cs2 O8 3.352(11) 2_564 ?
Cs2 O9 3.385(11) 6_556 ?
Cs2 O24 3.43(2) 1_565 ?
Cs2 O5 3.532(11) 5_565 ?
Cs2 O4 3.550(12) . ?
Cs2 O22B 3.56(4) . ?
Cs2 O22A 3.71(2) 2_564 ?
Cs3 O28 2.98(5) . ?
Cs3 O8 3.079(11) 2_564 ?
Cs3 O12 3.101(9) . ?
Cs3 O2 3.140(11) 8_556 ?
Cs3 O23 3.16(2) . ?
Cs3 O5 3.405(11) . ?
Cs3 O4 3.465(11) . ?
Cs3 O1 3.507(13) . ?
Cs3 O22A 3.51(2) 2_564 ?
Cs3 O26 3.58(5) 1_545 ?
Cs3 V1 4.019(3) . ?
Cs3 V4 4.029(3) . ?
Cs4 O16 3.146(9) . ?
Cs4 O16 3.146(9) 7_556 ?
Cs4 O22A 3.19(2) . ?
Cs4 O22A 3.19(2) 7_556 ?
Cs4 O3 3.233(11) 7_556 ?
Cs4 O3 3.233(11) . ?
Cs4 O7 3.354(11) . ?
Cs4 O7 3.354(11) 7_556 ?
Cs4 O23 3.41(2) 2_565 ?
Cs4 O23 3.41(2) 8_546 ?
Cs4 O22B 3.44(4) 2_565 ?
Cs4 O22B 3.44(4) 8_546 ?
Cs5 O13 3.003(9) . ?
Cs5 O11 3.015(10) 8_546 ?
Cs5 O26 3.11(5) 1_545 ?
Cs5 O3 3.154(11) 8_546 ?
Cs5 O2 3.268(12) . ?
Cs5 O24 3.29(2) . ?
Cs5 O5 3.308(11) . ?
Cs5 O4 3.543(12) 8_546 ?
Cs5 O1 3.560(12) . ?
Cs5 O1 3.585(12) 8_546 ?
Cs5 V3 3.825(3) 8_546 ?
Cs5 V2 3.898(3) . ?
V1 O1 1.628(9) . ?
V1 O11 1.905(10) . ?
V1 O12 1.913(10) . ?
V1 O13 1.913(11) . ?
V1 O10 1.955(10) . ?
V1 V5 2.848(4) . ?
V1 V4 2.881(3) . ?
V1 V2 2.895(4) . ?
V1 V3 2.913(4) . ?
V1 Cs5 3.972(3) 8_556 ?
V2 O2 1.617(11) . ?
V2 O14 1.917(10) . ?
V2 O15 1.929(10) . ?
V2 O13 1.929(10) . ?
V2 O10 1.936(10) . ?
V2 V6 2.970(3) . ?
V2 Cs1 4.160(3) 1_545 ?
V3 O3 1.619(10) . ?
V3 O11 1.936(10) . ?
V3 O16 1.932(9) . ?
V3 O10 1.938(10) . ?
V3 O17 1.965(10) . ?
V3 V8 2.986(3) . ?
V3 Cs5 3.825(3) 8_556 ?
V4 O4 1.618(10) . ?
V4 O12 1.896(10) . ?
V4 O21 1.930(9) 6_556 ?
V4 O18 1.942(10) . ?
V4 O11 1.934(10) . ?
V4 V9 2.974(3) 6_556 ?
V4 Cs5 4.031(3) 8_556 ?
V5 O5 1.602(10) . ?
V5 O20 1.915(9) 6_556 ?
V5 O13 1.912(10) . ?
V5 O19 1.931(9) . ?
V5 O12 1.949(10) . ?
V5 V7 2.981(3) 6_556 ?
V5 Cs2 4.057(3) 5_565 ?
V6 O6 1.603(10) . ?
V6 O14 1.915(10) 6_556 ?
V6 O19 1.927(10) 6_556 ?
V6 O15 1.952(10) . ?
V6 O14 1.944(10) . ?
V6 V7 2.872(4) . ?
V6 V6 2.922(6) 6_556 ?
V6 Cs1 3.999(3) 6_546 ?
V6 Cs1 4.162(3) 1_545 ?
V7 O7 1.622(10) . ?
V7 O16 1.876(9) . ?
V7 O15 1.900(10) . ?
V7 O19 1.916(10) 6_556 ?
V7 O20 1.937(9) . ?
V7 V8 2.938(4) . ?
V7 V5 2.981(3) 6_556 ?
V7 Cs2 3.913(3) 2_565 ?
V8 O8 1.623(11) . ?
V8 O21 1.918(10) . ?
V8 O17 1.944(9) . ?
V8 O20 1.942(9) . ?
V8 O16 1.991(9) . ?
V8 V9 2.912(4) . ?
V8 Cs2 3.922(3) 6_556 ?
V8 Cs2 3.960(3) 2_565 ?
V9 O9 1.613(11) . ?
V9 O18 1.877(10) . ?
V9 O17 1.898(10) . ?
V9 O21 1.924(10) . ?
V9 O18 1.974(10) 6_556 ?
V9 V9 2.884(5) 6_556 ?
V9 V4 2.974(3) 6_556 ?
V9 Cs2 3.964(3) 6_556 ?
V9 Cs1 4.188(3) 6_556 ?
O1 Cs1 3.328(9) 8_546 ?
O1 Cs5 3.585(12) 8_556 ?
O2 Cs3 3.140(11) 8_546 ?
O2 Cs1 3.519(13) 1_545 ?
O3 Cs5 3.154(11) 8_556 ?
O4 Cs5 3.543(12) 8_556 ?
O5 Cs2 3.532(11) 5_565 ?
O6 Cs1 3.352(12) 6_546 ?
O6 Cs1 3.627(12) 1_545 ?
O7 Cs2 3.292(11) 2_565 ?
O8 Cs3 3.079(11) 2_565 ?
O8 Cs2 3.331(11) 6_556 ?
O8 Cs2 3.352(11) 2_565 ?
O9 Cs2 3.385(11) 6_556 ?
O9 Cs1 3.570(12) 6_556 ?
O11 Cs5 3.015(10) 8_556 ?
O14 V6 1.915(10) 6_556 ?
O14 Cs1 3.213(10) 1_545 ?
O18 V9 1.974(10) 6_556 ?
O19 V7 1.916(10) 6_556 ?
O19 V6 1.927(10) 6_556 ?
O20 V5 1.915(9) 6_556 ?
O20 Cs2 3.088(9) 2_565 ?
O21 V4 1.930(9) 6_556 ?
O21 Cs2 3.127(10) 6_556 ?
O22A O22B 0.56(4) 2_565 ?
O22A Cs3 3.51(2) 2_565 ?
O22A Cs2 3.71(2) 2_565 ?
O22B O22A 0.56(4) 2_564 ?
O22B Cs4 3.44(4) 2_564 ?
O23 Cs4 3.41(2) 2_564 ?
O24 Cs1 3.11(2) 1_545 ?
O24 Cs2 3.43(2) 1_545 ?
O26 Cs5 3.11(5) 1_565 ?
O26 Cs1 3.18(6) 8_556 ?
O26 Cs3 3.58(5) 1_565 ?
